data_2009381
loop_
_publ_author_name
'Gall, P.'
'Gougeon, P.'

_publ_section_title
;
Structure of SrMo~5~O~8~ Containing Chains of Bioctahedral
 Mo~10~ Clusters
;
_journal_name_full 'Acta Crystallographica Section C'
_journal_page_first 07
_journal_page_last 09
_journal_volume 50
_journal_year 1994
_chemical_formula_sum 'Mo5 O8 Sr'
_chemical_formula_weight 695.32
_symmetry_cell_setting monoclinic
_symmetry_space_group_name_Hall '-P 2ybc'
_symmetry_space_group_name_H-M 'P 1 21/c 1'
_cell_angle_alpha 90.
_cell_angle_beta 109.301(8)
_cell_angle_gamma 90.
_cell_formula_units_Z 4
_cell_length_a 7.553(2)
_cell_length_b 9.1556(8)
_cell_length_c 9.966(2)
_cell_measurement_temperature 295
_cell_volume 650.4(2)
_exptl_crystal_density_diffrn 7.101
_refine_ls_R_factor_obs 0.029
_refine_ls_wR_factor_obs 0.034
_cod_original_sg_symbol_H-M 'P 21/c'
_cod_original_formula_sum 'Mo5 O8 Sr1'
_cod_database_code 2009381

loop_
_atom_site_label
_atom_site_fract_x
_atom_site_fract_y
_atom_site_fract_z
Sr .25329(7) .50438(6) .53902(5)
Mo(1) .61055(6) -.11419(5) .48310(4)
Mo(2) .37999(6) -.11642(5) .68173(4)
Mo(3) .17811(6) -.12613(5) .38723(4)
Mo(4) .81300(6) -.13202(5) .29940(4)
Mo(5) -.00147(6) -.12251(5) .58638(4)
O(1) .3950(5) .0057(4) .8395(4)
O(2) .0045(5) -.2248(4) .9357(4)
O(3) -.0078(5) .0006(4) .2371(4)
O(4) .4010(5) -.2563(4) .0196(4)
O(5) .7983(5) -.2486(5) .1179(4)
O(6) .2018(5) -.2462(4) .2160(4)
O(7) .6029(5) -.2401(5) .8270(4)
O(8) .3864(5) -.0017(5) .3335(4)

loop_
_geom_bond_atom_site_label_1
_geom_bond_atom_site_label_2
_geom_bond_distance
_geom_bond_publ_flag
Mo(1) Mo(2) 2.6905(6) yes
Mo(1) Mo(4) 2.7507(6) yes
Mo(1) Mo(5) 2.7672(6) yes
Mo(1) Mo(3) 2.7740(7) yes
Mo(1) Mo(1) 2.7651(9) yes
Mo(1) Mo(2) 3.0380(6) yes
Mo(1) Mo(3) 3.0869(6) yes
Mo(2) Mo(5) 2.7196(6) yes
Mo(2) Mo(4) 2.7413(7) yes
Mo(2) Mo(3) 2.8263(6) yes
Mo(3) Mo(4) 2.6034(6) yes
Mo(3) Mo(5) 2.6950(6) yes
Mo(3) Mo(5) 2.7494(6) yes
Mo(4) Mo(5) 2.7389(6) yes
Mo(4) Mo(5) 2.7715(7) yes
Mo(5) Mo(5) 2.8324(9) yes
Sr O(1) 2.529(4) yes
Sr O(1) 2.552(4) yes
Sr O(4) 2.597(4) yes
Sr O(7) 2.648(4) yes
Sr O(2) 2.718(4) yes
Sr O(5) 2.750(4) yes
Sr O(3) 2.764(4) yes
Sr O(8) 2.770(4) yes
Sr O(2) 2.930(4) yes
Sr O(6) 2.935(4) yes
Sr O(3) 3.219(4) yes
Mo(1) O(5) 2.034(4) yes
Mo(1) O(7) 2.036(4) yes
Mo(1) O(4) 2.104(4) yes
Mo(1) O(8) 2.106(4) yes
Mo(1) O(8) 2.117(4) yes
Mo(2) O(1) 1.902(4) yes
Mo(2) O(6) 1.953(4) yes
Mo(2) O(4) 2.040(4) yes
Mo(2) O(8) 2.117(4) yes
Mo(2) O(7) 2.145(4) yes
Mo(3) O(3) 2.042(4) yes
Mo(3) O(2) 2.058(4) yes
Mo(3) O(4) 2.065(4) yes
Mo(3) O(6) 2.087(4) yes
Mo(3) O(8) 2.148(4) yes
Mo(4) O(3) 2.061(4) yes
Mo(4) O(7) 2.062(4) yes
Mo(4) O(1) 2.070(4) yes
Mo(4) O(5) 2.071(4) yes
Mo(4) O(2) 2.087(4) yes
Mo(5) O(5) 2.023(4) yes
Mo(5) O(6) 2.039(4) yes
Mo(5) O(2) 2.063(4) yes
Mo(5) O(3) 2.065(4) yes
